data_7204225
loop_
_publ_author_name
'Park, Seon-Mi'
'Choi, Eun Sang'
'Kang, Woun'
'Kim, Sung-Jin'

_publ_section_title
;
 Eu5In2Sb6, Eu5In2--xZnxSb6: rare earth zintl phases with narrow band
 gaps
;
_journal_issue 6
_journal_name_full 'Journal of Materials Chemistry'
_journal_page_first 1839
_journal_paper_doi 10.1039/b106812a
_journal_volume 12
_journal_year 2002
_chemical_formula_sum 'Eu5 In2 Sb6'
_chemical_formula_weight 1719.94
_chemical_name_systematic
; 
? 
;
_space_group_IT_number 55
_symmetry_space_group_name_Hall '-P 2 2ab'
_symmetry_space_group_name_H-M 'P b a m'
_atom_sites_solution_hydrogens geom
_atom_sites_solution_primary direct
_atom_sites_solution_secondary difmap
_audit_creation_method SHELXL-97
_cell_angle_alpha 90.00
_cell_angle_beta 90.00
_cell_angle_gamma 90.00
_cell_formula_units_Z 2
_cell_length_a 12.510(3)
_cell_length_b 14.584(3)
_cell_length_c 4.6243(9)
_cell_measurement_temperature 293(2)
_cell_volume 843.7(3)
_computing_structure_refinement 'SHELXL-97 (Sheldrick, 1997)'
_computing_structure_solution 'SHELXS-97 (Sheldrick, 1990)'
_diffrn_ambient_temperature 293(2)
_diffrn_measured_fraction_theta_full 0.932
_diffrn_measured_fraction_theta_max 0.932
_diffrn_radiation_monochromator graphite
_diffrn_radiation_source 'fine-focus sealed tube'
_diffrn_radiation_type MoK\a
_diffrn_radiation_wavelength 0.71073
_diffrn_reflns_av_R_equivalents 0.0052
_diffrn_reflns_av_sigmaI/netI 0.0382
_diffrn_reflns_limit_h_max 14
_diffrn_reflns_limit_h_min 0
_diffrn_reflns_limit_k_max 17
_diffrn_reflns_limit_k_min 0
_diffrn_reflns_limit_l_max 5
_diffrn_reflns_limit_l_min 0
_diffrn_reflns_number 881
_diffrn_reflns_theta_full 24.96
_diffrn_reflns_theta_max 24.96
_diffrn_reflns_theta_min 2.14
_exptl_absorpt_coefficient_mu 30.338
_exptl_crystal_density_diffrn 6.770
_exptl_crystal_density_method 'not measured'
_exptl_crystal_F_000 1438
_refine_diff_density_max 2.094
_refine_diff_density_min -2.667
_refine_diff_density_rms 0.558
_refine_ls_extinction_coef 0.0025(3)
_refine_ls_extinction_expression Fc^*^=kFc[1+0.001xFc^2^\l^3^/sin(2\q)]^-1/4^
_refine_ls_extinction_method SHELXL
_refine_ls_goodness_of_fit_ref 0.877
_refine_ls_hydrogen_treatment mixed
_refine_ls_matrix_type full
_refine_ls_number_parameters 42
_refine_ls_number_reflns 845
_refine_ls_number_restraints 0
_refine_ls_restrained_S_all 0.877
_refine_ls_R_factor_all 0.0544
_refine_ls_R_factor_gt 0.0350
_refine_ls_shift/su_max 0.000
_refine_ls_shift/su_mean 0.000
_refine_ls_structure_factor_coef Fsqd
_refine_ls_weighting_details 'w=1/[\s^2^(Fo^2^)+(0.1021P)^2^+96.6276P] where P=(Fo^2^+2Fc^2^)/3'
_refine_ls_weighting_scheme calc
_refine_ls_wR_factor_gt 0.1291
_refine_ls_wR_factor_ref 0.1439
_reflns_number_gt 663
_reflns_number_total 845
_reflns_threshold_expression >2sigma(I)
_cod_data_source_file b106812a.txt
_cod_data_source_block seon03_2
_cod_depositor_comments
;
The following automatic conversions were performed:

'_refine_ls_weighting_scheme' value 'calc
w=1/[\s^2^(Fo^2^)+(0.1021P)^2^+96.6276P] where P=(Fo^2^+2Fc^2^)/3'
was changed to 'calc'. New tag '_refine_ls_weighting_details' was
created. The value of the new tag was set to
'w=1/[\s^2^(Fo^2^)+(0.1021P)^2^+96.6276P] where P=(Fo^2^+2Fc^2^)/3'.

Automatic conversion script
Id: cif_fix_values 3143 2015-03-26 13:38:13Z robertas 
;
_cod_database_code 7204225

loop_
_symmetry_equiv_pos_as_xyz
'x, y, z'
'-x, -y, z'
'-x+1/2, y+1/2, -z'
'x+1/2, -y+1/2, -z'
'-x, -y, -z'
'x, y, -z'
'x-1/2, -y-1/2, z'
'-x-1/2, y-1/2, z'

loop_
_atom_site_label
_atom_site_type_symbol
_atom_site_fract_x
_atom_site_fract_y
_atom_site_fract_z
_atom_site_U_iso_or_equiv
_atom_site_adp_type
_atom_site_occupancy
_atom_site_calc_flag
_atom_site_refinement_flags
_atom_site_disorder_assembly
_atom_site_disorder_group
Eu1 Eu 0.32749(11) 0.01894(10) 0.0000 0.0139(5) Uani 1 d S . .
Eu2 Eu 0.0000 0.0000 0.0000 0.0123(5) Uani 1 d S . .
Eu3 Eu -0.08720(10) -0.24950(9) 0.0000 0.0125(5) Uani 1 d S . .
Sb1 Sb 0.16526(13) -0.17325(12) 0.0000 0.0125(5) Uani 1 d S . .
Sb2 Sb 0.15289(13) 0.09404(12) -0.5000 0.0113(5) Uani 1 d S . .
Sb3 Sb 0.52581(14) 0.09556(12) -0.5000 0.0120(5) Uani 1 d S . .
In1 In 0.32991(15) 0.21489(14) -0.5000 0.0127(5) Uani 1 d S . .

loop_
_atom_site_aniso_label
_atom_site_aniso_U_11
_atom_site_aniso_U_22
_atom_site_aniso_U_33
_atom_site_aniso_U_23
_atom_site_aniso_U_13
_atom_site_aniso_U_12
Eu1 0.0150(8) 0.0125(8) 0.0141(8) 0.000 0.000 0.0035(5)
Eu2 0.0125(9) 0.0068(9) 0.0176(11) 0.000 0.000 -0.0028(7)
Eu3 0.0161(8) 0.0056(7) 0.0158(8) 0.000 0.000 -0.0011(5)
Sb1 0.0142(10) 0.0066(10) 0.0168(10) 0.000 0.000 0.0001(6)
Sb2 0.0151(9) 0.0101(10) 0.0086(10) 0.000 0.000 -0.0028(7)
Sb3 0.0184(10) 0.0066(9) 0.0109(10) 0.000 0.000 0.0013(6)
In1 0.0202(10) 0.0084(10) 0.0095(10) 0.000 0.000 -0.0001(7)

loop_
_atom_type_symbol
_atom_type_description
_atom_type_scat_dispersion_real
_atom_type_scat_dispersion_imag
_atom_type_scat_source
In In -0.7276 1.3100 'International Tables Vol C Tables 4.2.6.8 and 6.1.1.4'
Sb Sb -0.5866 1.5461 'International Tables Vol C Tables 4.2.6.8 and 6.1.1.4'
Eu Eu -0.1578 3.6682 'International Tables Vol C Tables 4.2.6.8 and 6.1.1.4'

loop_
_geom_angle_atom_site_label_1
_geom_angle_atom_site_label_2
_geom_angle_atom_site_label_3
_geom_angle
_geom_angle_site_symmetry_1
_geom_angle_site_symmetry_3
_geom_angle_publ_flag
Sb2 Eu1 Sb2 86.84(5) 1_556 . ?
Sb2 Eu1 Sb3 92.47(3) 1_556 5_655 ?
Sb2 Eu1 Sb3 168.59(6) . 5_655 ?
Sb2 Eu1 Sb3 168.59(6) 1_556 5_654 ?
Sb2 Eu1 Sb3 92.47(3) . 5_654 ?
Sb3 Eu1 Sb3 85.96(5) 5_655 5_654 ?
Sb2 Eu1 Sb1 83.27(5) 1_556 . ?
Sb2 Eu1 Sb1 83.27(5) . . ?
Sb3 Eu1 Sb1 85.33(5) 5_655 . ?
Sb3 Eu1 Sb1 85.33(5) 5_654 . ?
Sb2 Eu1 Sb3 84.50(4) 1_556 1_556 ?
Sb2 Eu1 Sb3 142.59(6) . 1_556 ?
Sb3 Eu1 Sb3 48.45(6) 5_655 1_556 ?
Sb3 Eu1 Sb3 102.68(4) 5_654 1_556 ?
Sb1 Eu1 Sb3 131.38(4) . 1_556 ?
Sb2 Eu1 Sb3 142.59(6) 1_556 . ?
Sb2 Eu1 Sb3 84.50(4) . . ?
Sb3 Eu1 Sb3 102.68(4) 5_655 . ?
Sb3 Eu1 Sb3 48.45(6) 5_654 . ?
Sb1 Eu1 Sb3 131.38(4) . . ?
Sb3 Eu1 Sb3 80.71(5) 1_556 . ?
Sb2 Eu1 In1 47.15(4) 1_556 1_556 ?
Sb2 Eu1 In1 100.64(5) . 1_556 ?
Sb3 Eu1 In1 87.11(4) 5_655 1_556 ?
Sb3 Eu1 In1 143.81(6) 5_654 1_556 ?
Sb1 Eu1 In1 129.38(4) . 1_556 ?
Sb3 Eu1 In1 48.98(4) 1_556 1_556 ?
Sb3 Eu1 In1 99.11(5) . 1_556 ?
Sb2 Eu1 In1 100.64(5) 1_556 . ?
Sb2 Eu1 In1 47.15(4) . . ?
Sb3 Eu1 In1 143.81(6) 5_655 . ?
Sb3 Eu1 In1 87.11(4) 5_654 . ?
Sb1 Eu1 In1 129.38(4) . . ?
Sb3 Eu1 In1 99.11(5) 1_556 . ?
Sb3 Eu1 In1 48.98(4) . . ?
In1 Eu1 In1 77.95(5) 1_556 . ?
Sb2 Eu1 Eu3 118.97(4) 1_556 7_655 ?
Sb2 Eu1 Eu3 118.97(4) . 7_655 ?
Sb3 Eu1 Eu3 51.90(3) 5_655 7_655 ?
Sb3 Eu1 Eu3 51.90(3) 5_654 7_655 ?
Sb1 Eu1 Eu3 51.10(4) . 7_655 ?
Sb3 Eu1 Eu3 96.89(4) 1_556 7_655 ?
Sb3 Eu1 Eu3 96.89(4) . 7_655 ?
In1 Eu1 Eu3 138.42(3) 1_556 7_655 ?
In1 Eu1 Eu3 138.42(3) . 7_655 ?
Sb2 Eu1 Eu2 51.25(3) 1_556 . ?
Sb2 Eu1 Eu2 51.25(3) . . ?
Sb3 Eu1 Eu2 120.45(4) 5_655 . ?
Sb3 Eu1 Eu2 120.45(4) 5_654 . ?
Sb1 Eu1 Eu2 50.24(3) . . ?
Sb3 Eu1 Eu2 135.59(3) 1_556 . ?
Sb3 Eu1 Eu2 135.59(3) . . ?
In1 Eu1 Eu2 93.47(4) 1_556 . ?
In1 Eu1 Eu2 93.47(4) . . ?
Eu3 Eu1 Eu2 101.34(4) 7_655 . ?
Sb2 Eu1 Eu1 133.27(3) 1_556 5_655 ?
Sb2 Eu1 Eu1 133.27(3) . 5_655 ?
Sb3 Eu1 Eu1 53.19(3) 5_655 5_655 ?
Sb3 Eu1 Eu1 53.19(3) 5_654 5_655 ?
Sb1 Eu1 Eu1 118.62(6) . 5_655 ?
Sb3 Eu1 Eu1 49.50(3) 1_556 5_655 ?
Sb3 Eu1 Eu1 49.50(3) . 5_655 ?
In1 Eu1 Eu1 95.19(5) 1_556 5_655 ?
In1 Eu1 Eu1 95.19(5) . 5_655 ?
Eu3 Eu1 Eu1 67.51(4) 7_655 5_655 ?
Eu2 Eu1 Eu1 168.85(6) . 5_655 ?
Sb1 Eu2 Sb1 180.0 5 . ?
Sb1 Eu2 Sb2 87.40(4) 5 5_554 ?
Sb1 Eu2 Sb2 92.60(4) . 5_554 ?
Sb1 Eu2 Sb2 92.60(4) 5 1_556 ?
Sb1 Eu2 Sb2 87.40(4) . 1_556 ?
Sb2 Eu2 Sb2 180.0 5_554 1_556 ?
Sb1 Eu2 Sb2 87.40(4) 5 5 ?
Sb1 Eu2 Sb2 92.60(4) . 5 ?
Sb2 Eu2 Sb2 88.98(4) 5_554 5 ?
Sb2 Eu2 Sb2 91.02(4) 1_556 5 ?
Sb1 Eu2 Sb2 92.60(4) 5 . ?
Sb1 Eu2 Sb2 87.40(4) . . ?
Sb2 Eu2 Sb2 91.02(4) 5_554 . ?
Sb2 Eu2 Sb2 88.98(4) 1_556 . ?
Sb2 Eu2 Sb2 180.0 5 . ?
Sb1 Eu2 Eu3 124.02(4) 5 . ?
Sb1 Eu2 Eu3 55.98(4) . . ?
Sb2 Eu2 Eu3 55.62(3) 5_554 . ?
Sb2 Eu2 Eu3 124.38(3) 1_556 . ?
Sb2 Eu2 Eu3 55.62(3) 5 . ?
Sb2 Eu2 Eu3 124.38(3) . . ?
Sb1 Eu2 Eu3 55.98(4) 5 5 ?
Sb1 Eu2 Eu3 124.02(4) . 5 ?
Sb2 Eu2 Eu3 124.38(3) 5_554 5 ?
Sb2 Eu2 Eu3 55.62(3) 1_556 5 ?
Sb2 Eu2 Eu3 124.38(3) 5 5 ?
Sb2 Eu2 Eu3 55.62(3) . 5 ?
Eu3 Eu2 Eu3 180.0 . 5 ?
Sb1 Eu2 Eu1 54.57(4) 5 5 ?
Sb1 Eu2 Eu1 125.43(4) . 5 ?
Sb2 Eu2 Eu1 52.67(3) 5_554 5 ?
Sb2 Eu2 Eu1 127.33(3) 1_556 5 ?
Sb2 Eu2 Eu1 52.67(3) 5 5 ?
Sb2 Eu2 Eu1 127.33(3) . 5 ?
Eu3 Eu2 Eu1 69.46(3) . 5 ?
Eu3 Eu2 Eu1 110.54(3) 5 5 ?
Sb1 Eu2 Eu1 125.43(4) 5 . ?
Sb1 Eu2 Eu1 54.57(4) . . ?
Sb2 Eu2 Eu1 127.33(3) 5_554 . ?
Sb2 Eu2 Eu1 52.67(3) 1_556 . ?
Sb2 Eu2 Eu1 127.33(3) 5 . ?
Sb2 Eu2 Eu1 52.67(3) . . ?
Eu3 Eu2 Eu1 110.54(3) . . ?
Eu3 Eu2 Eu1 69.46(3) 5 . ?
Eu1 Eu2 Eu1 180.0 5 . ?
Sb1 Eu3 Sb3 89.12(5) 7 3_544 ?
Sb1 Eu3 Sb3 89.12(5) 7 3_545 ?
Sb3 Eu3 Sb3 88.19(6) 3_544 3_545 ?
Sb1 Eu3 Sb2 90.05(5) 7 5 ?
Sb3 Eu3 Sb2 179.12(5) 3_544 5 ?
Sb3 Eu3 Sb2 92.11(3) 3_545 5 ?
Sb1 Eu3 Sb2 90.05(5) 7 5_554 ?
Sb3 Eu3 Sb2 92.11(3) 3_544 5_554 ?
Sb3 Eu3 Sb2 179.12(5) 3_545 5_554 ?
Sb2 Eu3 Sb2 87.59(6) 5 5_554 ?
Sb1 Eu3 Sb1 179.41(5) 7 . ?
Sb3 Eu3 Sb1 90.45(5) 3_544 . ?
Sb3 Eu3 Sb1 90.45(5) 3_545 . ?
Sb2 Eu3 Sb1 90.38(4) 5 . ?
Sb2 Eu3 Sb1 90.38(4) 5_554 . ?
Sb1 Eu3 Eu2 126.68(5) 7 . ?
Sb3 Eu3 Eu2 125.80(4) 3_544 . ?
Sb3 Eu3 Eu2 125.80(4) 3_545 . ?
Sb2 Eu3 Eu2 54.59(3) 5 . ?
Sb2 Eu3 Eu2 54.59(3) 5_554 . ?
Sb1 Eu3 Eu2 53.92(4) . . ?
Sb1 Eu3 In1 45.86(3) 7 5_554 ?
Sb3 Eu3 In1 81.58(4) 3_544 5_554 ?
Sb3 Eu3 In1 133.58(5) 3_545 5_554 ?
Sb2 Eu3 In1 97.62(5) 5 5_554 ?
Sb2 Eu3 In1 45.68(4) 5_554 5_554 ?
Sb1 Eu3 In1 134.46(4) . 5_554 ?
Eu2 Eu3 In1 95.79(4) . 5_554 ?
Sb1 Eu3 In1 45.86(3) 7 5 ?
Sb3 Eu3 In1 133.58(5) 3_544 5 ?
Sb3 Eu3 In1 81.58(4) 3_545 5 ?
Sb2 Eu3 In1 45.68(4) 5 5 ?
Sb2 Eu3 In1 97.62(5) 5_554 5 ?
Sb1 Eu3 In1 134.46(4) . 5 ?
Eu2 Eu3 In1 95.79(4) . 5 ?
In1 Eu3 In1 73.82(4) 5_554 5 ?
Sb1 Eu3 Eu1 54.81(4) 7 7 ?
Sb3 Eu3 Eu1 53.44(3) 3_544 7 ?
Sb3 Eu3 Eu1 53.44(3) 3_545 7 ?
Sb2 Eu3 Eu1 126.19(4) 5 7 ?
Sb2 Eu3 Eu1 126.19(4) 5_554 7 ?
Sb1 Eu3 Eu1 124.59(5) . 7 ?
Eu2 Eu3 Eu1 178.51(4) . 7 ?
In1 Eu3 Eu1 85.40(4) 5_554 7 ?
In1 Eu3 Eu1 85.40(4) 5 7 ?
In1 Sb1 In1 109.55(9) 3_544 3_545 ?
In1 Sb1 Eu2 117.36(5) 3_544 . ?
In1 Sb1 Eu2 117.36(5) 3_545 . ?
In1 Sb1 Eu3 77.46(5) 3_544 7_655 ?
In1 Sb1 Eu3 77.46(5) 3_545 7_655 ?
Eu2 Sb1 Eu3 149.28(6) . 7_655 ?
In1 Sb1 Eu3 80.14(5) 3_544 . ?
In1 Sb1 Eu3 80.14(5) 3_545 . ?
Eu2 Sb1 Eu3 70.11(4) . . ?
Eu3 Sb1 Eu3 140.61(6) 7_655 . ?
In1 Sb1 Eu1 117.02(5) 3_544 . ?
In1 Sb1 Eu1 117.02(5) 3_545 . ?
Eu2 Sb1 Eu1 75.20(5) . . ?
Eu3 Sb1 Eu1 74.08(5) 7_655 . ?
Eu3 Sb1 Eu1 145.30(6) . . ?
In1 Sb2 Eu2 135.43(2) . 1_554 ?
In1 Sb2 Eu2 135.43(2) . . ?
Eu2 Sb2 Eu2 88.98(4) 1_554 . ?
In1 Sb2 Eu3 76.70(5) . 5 ?
Eu2 Sb2 Eu3 128.65(6) 1_554 5 ?
Eu2 Sb2 Eu3 69.79(3) . 5 ?
In1 Sb2 Eu3 76.70(5) . 5_554 ?
Eu2 Sb2 Eu3 69.79(3) 1_554 5_554 ?
Eu2 Sb2 Eu3 128.65(6) . 5_554 ?
Eu3 Sb2 Eu3 87.59(6) 5 5_554 ?
In1 Sb2 Eu1 72.22(5) . . ?
Eu2 Sb2 Eu1 136.28(6) 1_554 . ?
Eu2 Sb2 Eu1 76.08(3) . . ?
Eu3 Sb2 Eu1 84.55(3) 5 . ?
Eu3 Sb2 Eu1 148.91(6) 5_554 . ?
In1 Sb2 Eu1 72.22(5) . 1_554 ?
Eu2 Sb2 Eu1 76.08(3) 1_554 1_554 ?
Eu2 Sb2 Eu1 136.28(6) . 1_554 ?
Eu3 Sb2 Eu1 148.91(6) 5 1_554 ?
Eu3 Sb2 Eu1 84.55(3) 5_554 1_554 ?
Eu1 Sb2 Eu1 86.84(5) . 1_554 ?
Sb3 Sb3 In1 112.33(10) 5_654 . ?
Sb3 Sb3 Eu3 135.61(3) 5_654 3 ?
In1 Sb3 Eu3 78.16(5) . 3 ?
Sb3 Sb3 Eu3 135.61(3) 5_654 3_554 ?
In1 Sb3 Eu3 78.16(5) . 3_554 ?
Eu3 Sb3 Eu3 88.19(6) 3 3_554 ?
Sb3 Sb3 Eu1 69.05(5) 5_654 5_655 ?
In1 Sb3 Eu1 136.57(3) . 5_655 ?
Eu3 Sb3 Eu1 74.66(4) 3 5_655 ?
Eu3 Sb3 Eu1 133.17(6) 3_554 5_655 ?
Sb3 Sb3 Eu1 69.05(5) 5_654 5_654 ?
In1 Sb3 Eu1 136.57(3) . 5_654 ?
Eu3 Sb3 Eu1 133.17(6) 3 5_654 ?
Eu3 Sb3 Eu1 74.66(4) 3_554 5_654 ?
Eu1 Sb3 Eu1 85.96(5) 5_655 5_654 ?
Sb3 Sb3 Eu1 62.50(5) 5_654 1_554 ?
In1 Sb3 Eu1 67.34(5) . 1_554 ?
Eu3 Sb3 Eu1 145.48(6) 3 1_554 ?
Eu3 Sb3 Eu1 85.57(3) 3_554 1_554 ?
Eu1 Sb3 Eu1 131.55(6) 5_655 1_554 ?
Eu1 Sb3 Eu1 77.32(4) 5_654 1_554 ?
Sb3 Sb3 Eu1 62.50(5) 5_654 . ?
In1 Sb3 Eu1 67.34(5) . . ?
Eu3 Sb3 Eu1 85.57(3) 3 . ?
Eu3 Sb3 Eu1 145.48(6) 3_554 . ?
Eu1 Sb3 Eu1 77.32(4) 5_655 . ?
Eu1 Sb3 Eu1 131.55(6) 5_654 . ?
Eu1 Sb3 Eu1 80.71(5) 1_554 . ?
Sb2 In1 Sb1 112.06(6) . 3 ?
Sb2 In1 Sb1 112.06(6) . 3_554 ?
Sb1 In1 Sb1 109.55(9) 3 3_554 ?
Sb2 In1 Sb3 106.11(9) . . ?
Sb1 In1 Sb3 108.44(6) 3 . ?
Sb1 In1 Sb3 108.44(6) 3_554 . ?
Sb2 In1 Eu1 60.62(5) . 1_554 ?
Sb1 In1 Eu1 164.16(6) 3 1_554 ?
Sb1 In1 Eu1 86.24(4) 3_554 1_554 ?
Sb3 In1 Eu1 63.68(5) . 1_554 ?
Sb2 In1 Eu1 60.62(5) . . ?
Sb1 In1 Eu1 86.24(4) 3 . ?
Sb1 In1 Eu1 164.16(6) 3_554 . ?
Sb3 In1 Eu1 63.68(5) . . ?
Eu1 In1 Eu1 77.95(5) 1_554 . ?
Sb2 In1 Eu3 57.62(4) . 5_554 ?
Sb1 In1 Eu3 115.59(7) 3 5_554 ?
Sb1 In1 Eu3 56.68(4) 3_554 5_554 ?
Sb3 In1 Eu3 135.97(4) . 5_554 ?
Eu1 In1 Eu3 73.60(3) 1_554 5_554 ?
Eu1 In1 Eu3 118.24(6) . 5_554 ?
Sb2 In1 Eu3 57.62(4) . 5 ?
Sb1 In1 Eu3 56.68(4) 3 5 ?
Sb1 In1 Eu3 115.59(7) 3_554 5 ?
Sb3 In1 Eu3 135.97(4) . 5 ?
Eu1 In1 Eu3 118.24(6) 1_554 5 ?
Eu1 In1 Eu3 73.60(3) . 5 ?
Eu3 In1 Eu3 73.82(4) 5_554 5 ?

loop_
_geom_bond_atom_site_label_1
_geom_bond_atom_site_label_2
_geom_bond_distance
_geom_bond_site_symmetry_2
_geom_bond_publ_flag
Eu1 Sb2 3.3641(16) 1_556 ?
Eu1 Sb2 3.3641(16) . ?
Eu1 Sb3 3.3915(16) 5_655 ?
Eu1 Sb3 3.3915(16) 5_654 ?
Eu1 Sb1 3.461(2) . ?
Eu1 Sb3 3.5708(18) 1_556 ?
Eu1 Sb3 3.5708(18) . ?
Eu1 In1 3.676(2) 1_556 ?
Eu1 In1 3.676(2) . ?
Eu1 Eu3 4.072(2) 7_655 ?
Eu1 Eu2 4.1063(16) . ?
Eu1 Eu1 4.351(3) 5_655 ?
Eu2 Sb1 3.2647(18) 5 ?
Eu2 Sb1 3.2647(18) . ?
Eu2 Sb2 3.2992(13) 5_554 ?
Eu2 Sb2 3.2992(13) 1_556 ?
Eu2 Sb2 3.2992(13) 5 ?
Eu2 Sb2 3.2992(13) . ?
Eu2 Eu3 3.7987(15) . ?
Eu2 Eu3 3.7987(15) 5 ?
Eu2 Eu1 4.1063(16) 5 ?
Eu3 Sb1 3.295(2) 7 ?
Eu3 Sb3 3.3228(16) 3_544 ?
Eu3 Sb3 3.3228(16) 3_545 ?
Eu3 Sb2 3.3410(17) 5 ?
Eu3 Sb2 3.3410(17) 5_554 ?
Eu3 Sb1 3.348(2) . ?
Eu3 In1 3.8498(18) 5_554 ?
Eu3 In1 3.8498(18) 5 ?
Eu3 Eu1 4.072(2) 7 ?
Sb1 In1 2.8304(16) 3_544 ?
Sb1 In1 2.8304(16) 3_545 ?
Sb1 Eu3 3.295(2) 7_655 ?
Sb2 In1 2.830(3) . ?
Sb2 Eu2 3.2992(13) 1_554 ?
Sb2 Eu3 3.3410(17) 5 ?
Sb2 Eu3 3.3410(17) 5_554 ?
Sb2 Eu1 3.3641(16) 1_554 ?
Sb3 Sb3 2.861(4) 5_654 ?
Sb3 In1 3.006(3) . ?
Sb3 Eu3 3.3228(16) 3 ?
Sb3 Eu3 3.3228(16) 3_554 ?
Sb3 Eu1 3.3915(16) 5_655 ?
Sb3 Eu1 3.3915(16) 5_654 ?
Sb3 Eu1 3.5708(18) 1_554 ?
In1 Sb1 2.8304(16) 3 ?
In1 Sb1 2.8304(16) 3_554 ?
In1 Eu1 3.676(2) 1_554 ?
In1 Eu3 3.8498(18) 5_554 ?
In1 Eu3 3.8498(18) 5 ?
